data_4030523
loop_
_publ_author_name
'Muller, A.'
'Diemann, E.'
'Krickemeyer, E.'
'Walberg, H.-J.'
'Bogge, H.'
'Armatage, A.'

_publ_section_title
;
 [MO3IVS(S2)6]2- from amorphous MoS3 by the reaction with OH- and R =
 0.015 structure of (NH4)2[MO3IVS(S2)6].H2O
;
_journal_name_full 'European Journal of Solid State and Inorganic Chemistry'
_journal_page_first 565
_journal_page_last 572
_journal_volume 30
_journal_year 1993
_chemical_formula_sum 'H10 Mo3 N2 O S13'
_chemical_formula_weight 758.76
_space_group_IT_number 8
_symmetry_cell_setting monoclinic
_symmetry_Int_Tables_number 8
_symmetry_space_group_name_Hall 'C -2y'
_symmetry_space_group_name_H-M 'C 1 m 1'
_cell_angle_alpha 90
_cell_angle_beta 117.380(10)
_cell_angle_gamma 90
_cell_formula_units_Z 2
_cell_length_a 11.613(2)
_cell_length_b 16.468(2)
_cell_length_c 5.7220(10)
_cell_volume 971.7(3)
_diffrn_ambient_temperature 293
_diffrn_radiation_probe x-ray
_diffrn_radiation_type MoK\a
_diffrn_radiation_wavelength 0.71073
_exptl_crystal_density_diffrn 2.59
_refine_ls_number_reflns 1235
_refine_ls_R_factor_gt 0.015
_refine_ls_wR_factor_gt 0.021
_cod_data_source_file EJSSIC-1993-30-565-572.cif
_cod_data_source_block Mo-S
_cod_original_sg_symbol_H-M 'C m'
_cod_database_code 4030523

loop_
_symmetry_equiv_pos_site_id
_symmetry_equiv_pos_as_xyz
1 x,y,z
2 x,-y,z
3 1/2+x,1/2+y,z
4 1/2+x,1/2-y,z

loop_
_atom_site_aniso_label
_atom_site_aniso_U_11
_atom_site_aniso_U_22
_atom_site_aniso_U_33
_atom_site_aniso_U_23
_atom_site_aniso_U_13
_atom_site_aniso_U_12
Mo1 0.0200(10) 0.0220(10) 0.0220(10) 0.0000 0.0080(10) 0.0000
Mo2 0.0220(10) 0.0200(10) 0.0240(10) 0.0000(10) 0.0110(10) 0.0010(10)
S1 0.0230(10) 0.0330(10) 0.0410(10) 0.0000 0.0150(10) 0.0000
S2 0.0270(10) 0.0310(10) 0.0250(10) 0.0000 0.0090(10) 0.0000
S3 0.0370(10) 0.0440(10) 0.0320(10) 0.0000 0.0000(10) 0.0000
S4 0.0230(10) 0.0480(10) 0.0540(10) 0.0000 0.0130(10) 0.0000
S5 0.0320(10) 0.0250(10) 0.0360(10) -0.0060(10) 0.0130(10) -0.0060(10)
S6 0.0280(10) 0.0270(10) 0.0300(10) 0.0020(10) 0.0150(10) -0.0020(10)
S7 0.0470(10) 0.0350(10) 0.0560(10) -0.0080(10) 0.0300(10) 0.0070(10)
S8 0.0370(10) 0.0310(10) 0.0570(10) 0.0110(10) 0.0190(10) 0.0080(10)
S9 0.0340(10) 0.0310(10) 0.0230(10) 0.0000 0.0160(10) 0.0000
O 0.074(6) 0.103(8) 0.073(6) -0.001(6) 0.031(5) -0.025(6)
N1 0.042(3) 0.047(3) 0.104(4) -0.010(3) 0.017(3) -0.003(2)

loop_
_atom_site_label
_atom_site_type_symbol
_atom_site_thermal_displace_type
_atom_site_fract_x
_atom_site_fract_y
_atom_site_fract_z
_atom_site_occupancy
_atom_site_U_iso_or_equiv
Mo1 Mo Uani 0.00000 0.00000 0.00000 1.000 0.0220(6)
Mo2 Mo Uani -0.22880(10) 0.08270(10) -0.21090(10) 1.000 0.0218(6)
S1 S Uani -0.43020(10) 0.00000 -0.3710(3) 1.000 0.0322(6)
S2 S Uani -0.3392(2) 0.00000 -0.6013(3) 1.000 0.0288(6)
S3 S Uani 0.1894(2) 0.00000 0.4271(3) 1.000 0.0438(6)
S4 S Uani 0.2317(2) 0.00000 0.1124(4) 1.000 0.0435(6)
S5 S Uani -0.01340(10) 0.15080(10) 0.0182(2) 1.000 0.0320(6)
S6 S Uani -0.05930(10) 0.10210(10) -0.3402(2) 1.000 0.0277(6)
S7 S Uani -0.32320(10) 0.18200(10) -0.0385(3) 1.000 0.0435(6)
S8 S Uani -0.34580(10) 0.21040(10) -0.4092(3) 1.000 0.0427(6)
S9 S Uani -0.1512(2) 0.00000 0.1683(3) 1.000 0.0282(6)
O O Uani 0.3936(10) 0.1371(8) -0.062(2) 0.500 0.084(4)
N1 N Uani 0.3460(5) 0.1777(3) 0.4124(13) 1.000 0.0708(19)
H1 H Uiso 0.31780 0.13150 0.35760 1.000 0.0500
H2 H Uiso 0.30690 0.21160 0.29430 1.000 0.0500
H3 H Uiso 0.42480 0.17950 0.45550 1.000 0.0500
H4 H Uiso 0.33470 0.18840 0.54230 1.000 0.0500

loop_
_atom_type_symbol
_atom_type_description
_atom_type_scat_dispersion_real
_atom_type_scat_dispersion_imag
_atom_type_scat_source
H H 0.0000 0.0000 ' International Tables Vol C Tables 4.2.6.8 and 6.1.1.4'
Mo Mo -1.6832 0.6857 ' International Tables Vol C Tables 4.2.6.8 and 6.1.1.4'
N N 0.0061 0.0033 ' International Tables Vol C Tables 4.2.6.8 and 6.1.1.4'
O O 0.0106 0.0060 ' International Tables Vol C Tables 4.2.6.8 and 6.1.1.4'
S S 0.1246 0.1234 ' International Tables Vol C Tables 4.2.6.8 and 6.1.1.4'

loop_
_geom_angle_atom_site_label_1
_geom_angle_atom_site_label_2
_geom_angle_atom_site_label_3
_geom_angle
_geom_angle_site_symmetry_1
_geom_angle_site_symmetry_3
_geom_angle_publ_flag
Mo2 Mo1 S3 134.03(4) . . yes
Mo2 Mo1 S4 147.33(4) . . yes
Mo2 Mo1 S5 56.89(4) . . yes
Mo2 Mo1 S6 55.78(4) . . yes
Mo2 Mo1 S9 54.79(4) . . yes
Mo2 Mo1 Mo2 59.99(5) . 2_555 yes
Mo2 Mo1 S5 116.71(4) . 2_555 yes
Mo2 Mo1 S6 97.60(4) . 2_555 yes
S3 Mo1 S4 50.22(7) . . yes
S3 Mo1 S5 90.17(3) . . yes
S3 Mo1 S6 127.01(4) . . yes
S3 Mo1 S9 95.11(7) . . yes
Mo2 Mo1 S3 134.03(4) 2_555 . yes
S3 Mo1 S5 90.17(3) . 2_555 yes
S3 Mo1 S6 127.01(4) . 2_555 yes
S4 Mo1 S5 94.06(3) . . yes
S4 Mo1 S6 94.74(5) . . yes
S4 Mo1 S9 145.34(6) . . yes
Mo2 Mo1 S4 147.33(4) 2_555 . yes
S4 Mo1 S5 94.06(3) . 2_555 yes
S4 Mo1 S6 94.74(5) . 2_555 yes
S5 Mo1 S6 48.82(4) . . yes
S5 Mo1 S9 84.87(3) . . yes
Mo2 Mo1 S5 116.71(4) 2_555 . yes
S5 Mo1 S5 169.71(4) . 2_555 yes
S5 Mo1 S6 136.50(4) . 2_555 yes
S6 Mo1 S9 109.78(4) . . yes
Mo2 Mo1 S6 97.60(4) 2_555 . yes
S5 Mo1 S6 136.50(4) 2_555 . yes
S6 Mo1 S6 88.01(5) . 2_555 yes
Mo2 Mo1 S9 54.79(4) 2_555 . yes
S5 Mo1 S9 84.87(3) 2_555 . yes
S6 Mo1 S9 109.78(4) 2_555 . yes
Mo2 Mo1 S5 56.89(4) 2_555 2_555 yes
Mo2 Mo1 S6 55.78(4) 2_555 2_555 yes
S5 Mo1 S6 48.82(4) 2_555 2_555 yes
Mo1 Mo2 S1 116.71(6) . . yes
Mo1 Mo2 S2 97.03(7) . . yes
Mo1 Mo2 S5 56.89(4) . . yes
Mo1 Mo2 S6 55.74(4) . . yes
Mo1 Mo2 S7 133.66(5) . . yes
Mo1 Mo2 S8 147.67(7) . . yes
Mo1 Mo2 S9 54.72(6) . . yes
Mo1 Mo2 Mo2 60.01(4) . 2_555 yes
S1 Mo2 S2 48.92(7) . . yes
S1 Mo2 S5 170.20(6) . . yes
S1 Mo2 S6 135.90(6) . . yes
S1 Mo2 S7 89.69(6) . . yes
S1 Mo2 S8 94.09(5) . . yes
S1 Mo2 S9 85.39(7) . . yes
Mo2 Mo2 S1 56.82(5) 2_555 . yes
S2 Mo2 S5 135.73(8) . . yes
S2 Mo2 S6 87.26(7) . . yes
S2 Mo2 S7 127.61(8) . . yes
S2 Mo2 S8 96.25(5) . . yes
S2 Mo2 S9 109.88(7) . . yes
Mo2 Mo2 S2 55.75(4) 2_555 . yes
S5 Mo2 S6 48.81(5) . . yes
S5 Mo2 S7 90.85(7) . . yes
S5 Mo2 S8 93.74(7) . . yes
S5 Mo2 S9 84.82(6) . . yes
Mo2 Mo2 S5 116.73(6) 2_555 . yes
S6 Mo2 S7 128.34(9) . . yes
S6 Mo2 S8 95.72(7) . . yes
S6 Mo2 S9 109.66(8) . . yes
Mo2 Mo2 S6 97.58(7) 2_555 . yes
S7 Mo2 S8 49.95(6) . . yes
S7 Mo2 S9 93.91(6) . . yes
Mo2 Mo2 S7 132.57(7) 2_555 . yes
S8 Mo2 S9 143.86(7) . . yes
Mo2 Mo2 S8 148.08(6) 2_555 . yes
Mo2 Mo2 S9 54.78(4) 2_555 . yes
Mo2 S1 S2 63.77(6) . . yes
Mo2 S1 Mo2 66.36(6) . 2_555 yes
Mo2 S1 S2 63.77(6) 2_555 . yes
Mo2 S2 S1 67.31(6) . . yes
Mo2 S2 Mo2 68.51(6) . 2_555 yes
Mo2 S2 S1 67.31(6) 2_555 . yes
Mo1 S3 S4 65.89(8) . . yes
Mo1 S4 S3 63.89(9) . . yes
Mo1 S5 Mo2 66.23(5) . . yes
Mo1 S5 S6 63.71(6) . . yes
Mo2 S5 S6 63.75(6) . . yes
Mo1 S6 Mo2 68.48(5) . . yes
Mo1 S6 S5 67.47(6) . . yes
Mo2 S6 S5 67.45(6) . . yes
Mo2 S7 S8 66.53(7) . . yes
Mo2 S8 S7 63.51(6) . . yes
Mo1 S9 Mo2 70.49(6) . . yes
Mo1 S9 Mo2 70.49(6) . 2_555 yes
Mo2 S9 Mo2 70.44(6) . 2_555 yes
H1 N1 H2 110.00 . . no
H1 N1 H3 109.00 . . no
H1 N1 H4 110.00 . . no
H2 N1 H3 109.00 . . no
H2 N1 H4 109.00 . . no
H3 N1 H4 109.00 . . no

loop_
_geom_bond_atom_site_label_1
_geom_bond_atom_site_label_2
_geom_bond_distance
_geom_bond_site_symmetry_2
_geom_bond_publ_flag
Mo1 Mo2 2.7243(13) . yes
Mo1 S3 2.4220(18) . yes
Mo1 S4 2.462(3) . yes
Mo1 S5 2.4934(17) . yes
Mo1 S6 2.4203(14) . yes
Mo1 S9 2.359(2) . yes
Mo1 Mo2 2.7243(13) 2_555 yes
Mo1 S5 2.4934(17) 2_555 yes
Mo1 S6 2.4203(14) 2_555 yes
Mo2 S1 2.4887(18) . yes
Mo2 S2 2.4196(17) . yes
Mo2 S5 2.4935(18) . yes
Mo2 S6 2.4215(18) . yes
Mo2 S7 2.417(2) . yes
Mo2 S8 2.478(2) . yes
Mo2 S9 2.3614(17) . yes
Mo2 Mo2 2.724(2) 2_555 yes
S1 S2 2.033(3) . yes
S3 S4 2.073(3) . yes
S5 S6 2.0316(17) . yes
S7 S8 2.068(2) . yes
N1 H1 0.8300 . no
N1 H2 0.8300 . no
N1 H3 0.8300 . no
N1 H4 0.8300 . no

loop_
_geom_hbond_atom_site_label_D
_geom_hbond_atom_site_label_H
_geom_hbond_atom_site_label_A
_geom_hbond_distance_DH
_geom_hbond_distance_HA
_geom_hbond_distance_DA
_geom_hbond_angle_DHA
_geom_hbond_site_symmetry_A
_geom_hbond_publ_flag
N1 H1 S3 0.8300 2.7600 3.467(6) 144.00 . yes
N1 H1 S4 0.8300 2.5200 3.343(6) 169.00 . yes
N1 H2 S7 0.8300 2.5200 3.346(6) 174.00 4_555 yes
N1 H3 S8 0.8300 2.4600 3.284(7) 170.00 1_656 yes
N1 H4 O 0.8300 2.2100 2.876(12) 137.00 1_556 yes
N1 H4 S8 0.8300 2.7900 3.390(6) 131.00 4_556 yes

loop_
_geom_torsion_atom_site_label_1
_geom_torsion_atom_site_label_2
_geom_torsion_atom_site_label_3
_geom_torsion_atom_site_label_4
_geom_torsion
_geom_torsion_site_symmetry_1
_geom_torsion_site_symmetry_3
_geom_torsion_site_symmetry_4
_geom_torsion_publ_flag
S3 Mo1 Mo2 S1 -120.15(7) . . . no
S3 Mo1 Mo2 S2 -167.37(7) . . . no
S3 Mo1 Mo2 S5 51.28(7) . . . no
S3 Mo1 Mo2 S6 110.80(7) . . . no
S3 Mo1 Mo2 S7 -2.00(13) . . . no
S3 Mo1 Mo2 S8 79.07(10) . . . no
S3 Mo1 Mo2 S9 -57.96(8) . . . no
S3 Mo1 Mo2 Mo2 -123.92(6) . . 2_555 no
S4 Mo1 Mo2 S1 157.95(9) . . . no
S4 Mo1 Mo2 S2 110.73(10) . . . no
S4 Mo1 Mo2 S5 -30.62(9) . . . no
S4 Mo1 Mo2 S6 28.90(10) . . . no
S4 Mo1 Mo2 S7 -83.90(12) . . . no
S4 Mo1 Mo2 S8 -2.83(14) . . . no
S4 Mo1 Mo2 S9 -139.86(9) . . . no
S4 Mo1 Mo2 Mo2 154.18(9) . . 2_555 no
S5 Mo1 Mo2 S1 -171.43(6) . . . no
S5 Mo1 Mo2 S2 141.35(7) . . . no
S5 Mo1 Mo2 S6 59.53(5) . . . no
S5 Mo1 Mo2 S7 -53.27(9) . . . no
S5 Mo1 Mo2 S8 27.79(9) . . . no
S5 Mo1 Mo2 S9 -109.24(5) . . . no
S5 Mo1 Mo2 Mo2 -175.20(4) . . 2_555 no
S6 Mo1 Mo2 S1 129.05(7) . . . no
S6 Mo1 Mo2 S2 81.82(6) . . . no
S6 Mo1 Mo2 S5 -59.53(5) . . . no
S6 Mo1 Mo2 S7 -112.80(11) . . . no
S6 Mo1 Mo2 S8 -31.73(9) . . . no
S6 Mo1 Mo2 S9 -168.76(6) . . . no
S6 Mo1 Mo2 Mo2 125.28(5) . . 2_555 no
S9 Mo1 Mo2 S1 -62.19(6) . . . no
S9 Mo1 Mo2 S2 -109.42(7) . . . no
S9 Mo1 Mo2 S5 109.24(5) . . . no
S9 Mo1 Mo2 S6 168.76(6) . . . no
S9 Mo1 Mo2 S7 55.96(8) . . . no
S9 Mo1 Mo2 S8 137.03(11) . . . no
S9 Mo1 Mo2 Mo2 -65.96(4) . . 2_555 no
Mo2 Mo1 Mo2 S1 3.77(5) 2_555 . . no
Mo2 Mo1 Mo2 S2 -43.45(5) 2_555 . . no
Mo2 Mo1 Mo2 S5 175.20(4) 2_555 . . no
Mo2 Mo1 Mo2 S6 -125.28(5) 2_555 . . no
Mo2 Mo1 Mo2 S7 121.93(10) 2_555 . . no
Mo2 Mo1 Mo2 S8 -157.01(10) 2_555 . . no
Mo2 Mo1 Mo2 S9 65.96(4) 2_555 . . no
S5 Mo1 Mo2 S1 -0.73(6) 2_555 . . no
S5 Mo1 Mo2 S2 -47.95(6) 2_555 . . no
S5 Mo1 Mo2 S5 170.70(4) 2_555 . . no
S5 Mo1 Mo2 S6 -129.78(5) 2_555 . . no
S5 Mo1 Mo2 S7 117.42(9) 2_555 . . no
S5 Mo1 Mo2 S8 -161.51(9) 2_555 . . no
S5 Mo1 Mo2 S9 61.46(5) 2_555 . . no
S6 Mo1 Mo2 S1 46.70(6) 2_555 . . no
S6 Mo1 Mo2 S2 -0.53(6) 2_555 . . no
S6 Mo1 Mo2 S5 -141.88(5) 2_555 . . no
S6 Mo1 Mo2 S6 -82.35(6) 2_555 . . no
S6 Mo1 Mo2 S7 164.85(9) 2_555 . . no
S6 Mo1 Mo2 S8 -114.08(10) 2_555 . . no
S6 Mo1 Mo2 S9 108.89(5) 2_555 . . no
Mo2 Mo1 S3 S4 -135.94(6) . . . no
S5 Mo1 S3 S4 -95.14(3) . . . no
S6 Mo1 S3 S4 -60.46(5) . . . no
S9 Mo1 S3 S4 -180.00(1) . . . no
Mo2 Mo1 S4 S3 112.16(8) . . . no
S5 Mo1 S4 S3 86.84(3) . . . no
S6 Mo1 S4 S3 135.81(3) . . . no
S9 Mo1 S4 S3 0.00(1) . . . no
Mo2 Mo1 S5 S6 -71.25(5) . . . no
S3 Mo1 S5 Mo2 -145.88(6) . . . no
S3 Mo1 S5 S6 142.87(7) . . . no
S4 Mo1 S5 Mo2 164.00(5) . . . no
S4 Mo1 S5 S6 92.75(7) . . . no
S6 Mo1 S5 Mo2 71.25(5) . . . no
S9 Mo1 S5 Mo2 -50.77(5) . . . no
S9 Mo1 S5 S6 -122.01(6) . . . no
Mo2 Mo1 S5 Mo2 -4.65(4) 2_555 . . no
Mo2 Mo1 S5 S6 -75.90(5) 2_555 . . no
S6 Mo1 S5 Mo2 62.75(6) 2_555 . . no
S6 Mo1 S5 S6 -8.50(8) 2_555 . . no
Mo2 Mo1 S6 S5 73.57(6) . . . no
S3 Mo1 S6 Mo2 -122.68(7) . . . no
S3 Mo1 S6 S5 -49.11(8) . . . no
S4 Mo1 S6 Mo2 -164.82(5) . . . no
S4 Mo1 S6 S5 -91.25(6) . . . no
S5 Mo1 S6 Mo2 -73.57(6) . . . no
S9 Mo1 S6 Mo2 -9.74(6) . . . no
S9 Mo1 S6 S5 63.83(6) . . . no
Mo2 Mo1 S6 Mo2 45.50(5) 2_555 . . no
Mo2 Mo1 S6 S5 119.07(5) 2_555 . . no
S5 Mo1 S6 Mo2 94.19(7) 2_555 . . no
S5 Mo1 S6 S5 167.76(6) 2_555 . . no
S6 Mo1 S6 Mo2 100.58(5) 2_555 . . no
S6 Mo1 S6 S5 174.16(6) 2_555 . . no
Mo2 Mo1 S9 Mo2 75.45(6) . . 2_555 no
S3 Mo1 S9 Mo2 142.28(4) . . . no
S4 Mo1 S9 Mo2 142.28(4) . . . no
S5 Mo1 S9 Mo2 52.56(5) . . . no
S5 Mo1 S9 Mo2 128.01(5) . . 2_555 no
S6 Mo1 S9 Mo2 9.86(6) . . . no
S6 Mo1 S9 Mo2 85.31(5) . . 2_555 no
Mo2 Mo1 S9 Mo2 -75.45(6) 2_555 . . no
S5 Mo1 S9 Mo2 -128.01(5) 2_555 . . no
S6 Mo1 S9 Mo2 -85.31(5) 2_555 . . no
Mo2 Mo1 Mo2 S1 -3.77(5) . 2_555 . no
Mo2 Mo1 Mo2 S2 43.45(5) . 2_555 . no
Mo2 Mo1 Mo2 S9 -65.96(4) . 2_555 . no
S3 Mo1 Mo2 Mo2 123.92(6) . 2_555 . no
S4 Mo1 Mo2 Mo2 -154.18(9) . 2_555 . no
S5 Mo1 Mo2 Mo2 4.50(4) . 2_555 . no
S5 Mo1 Mo2 S1 0.73(6) . 2_555 . no
S5 Mo1 Mo2 S2 47.95(6) . 2_555 . no
S5 Mo1 Mo2 S9 -61.46(5) . 2_555 . no
S6 Mo1 Mo2 Mo2 -42.93(4) . 2_555 . no
S6 Mo1 Mo2 S1 -46.70(6) . 2_555 . no
S6 Mo1 Mo2 S2 0.53(6) . 2_555 . no
S6 Mo1 Mo2 S9 -108.89(5) . 2_555 . no
S9 Mo1 Mo2 Mo2 65.96(4) . 2_555 . no
Mo1 Mo2 S1 S2 -75.11(6) . . . no
Mo1 Mo2 S1 Mo2 -3.90(5) . . 2_555 no
S2 Mo2 S1 Mo2 71.21(5) . . 2_555 no
S6 Mo2 S1 S2 -7.83(10) . . . no
S6 Mo2 S1 Mo2 63.37(10) . . 2_555 no
S7 Mo2 S1 S2 144.53(7) . . . no
S7 Mo2 S1 Mo2 -144.27(5) . . 2_555 no
S8 Mo2 S1 S2 94.73(6) . . . no
S8 Mo2 S1 Mo2 165.93(5) . . 2_555 no
S9 Mo2 S1 S2 -121.52(7) . . . no
S9 Mo2 S1 Mo2 -50.32(6) . . 2_555 no
Mo2 Mo2 S1 S2 -71.21(5) 2_555 . . no
Mo1 Mo2 S2 S1 119.57(6) . . . no
Mo1 Mo2 S2 Mo2 46.11(6) . . 2_555 no
S1 Mo2 S2 Mo2 -73.46(5) . . 2_555 no
S5 Mo2 S2 S1 168.11(11) . . . no
S5 Mo2 S2 Mo2 94.65(11) . . 2_555 no
S6 Mo2 S2 S1 174.55(7) . . . no
S6 Mo2 S2 Mo2 101.09(7) . . 2_555 no
S7 Mo2 S2 S1 -47.10(8) . . . no
S7 Mo2 S2 Mo2 -120.56(9) . . 2_555 no
S8 Mo2 S2 S1 -89.99(6) . . . no
S8 Mo2 S2 Mo2 -163.45(7) . . 2_555 no
S9 Mo2 S2 S1 64.62(9) . . . no
S9 Mo2 S2 Mo2 -8.84(10) . . 2_555 no
Mo2 Mo2 S2 S1 73.46(5) 2_555 . . no
Mo1 Mo2 S5 S6 71.20(6) . . . no
S2 Mo2 S5 Mo1 -62.62(10) . . . no
S2 Mo2 S5 S6 8.57(11) . . . no
S6 Mo2 S5 Mo1 -71.20(6) . . . no
S7 Mo2 S5 Mo1 144.56(5) . . . no
S7 Mo2 S5 S6 -144.25(8) . . . no
S8 Mo2 S5 Mo1 -165.53(5) . . . no
S8 Mo2 S5 S6 -94.33(7) . . . no
S9 Mo2 S5 Mo1 50.70(5) . . . no
S9 Mo2 S5 S6 121.90(8) . . . no
Mo2 Mo2 S5 Mo1 4.66(4) 2_555 . . no
Mo2 Mo2 S5 S6 75.85(7) 2_555 . . no
Mo1 Mo2 S6 S5 -73.61(5) . . . no
S1 Mo2 S6 Mo1 -94.51(10) . . . no
S1 Mo2 S6 S5 -168.12(11) . . . no
S2 Mo2 S6 Mo1 -100.41(5) . . . no
S2 Mo2 S6 S5 -174.02(8) . . . no
S5 Mo2 S6 Mo1 73.61(5) . . . no
S7 Mo2 S6 Mo1 121.75(6) . . . no
S7 Mo2 S6 S5 48.14(9) . . . no
S8 Mo2 S6 Mo1 163.58(5) . . . no
S8 Mo2 S6 S5 89.97(8) . . . no
S9 Mo2 S6 Mo1 9.73(6) . . . no
S9 Mo2 S6 S5 -63.88(8) . . . no
Mo2 Mo2 S6 Mo1 -45.50(3) 2_555 . . no
Mo2 Mo2 S6 S5 -119.11(6) 2_555 . . no
Mo1 Mo2 S7 S8 136.35(10) . . . no
S1 Mo2 S7 S8 -95.61(7) . . . no
S2 Mo2 S7 S8 -62.09(10) . . . no
S5 Mo2 S7 S8 94.18(7) . . . no
S6 Mo2 S7 S8 60.09(8) . . . no
S9 Mo2 S7 S8 179.04(8) . . . no
Mo2 Mo2 S7 S8 -137.19(7) 2_555 . . no
Mo1 Mo2 S8 S7 -111.00(10) . . . no
S1 Mo2 S8 S7 86.15(7) . . . no
S2 Mo2 S8 S7 135.24(9) . . . no
S5 Mo2 S8 S7 -87.96(6) . . . no
S6 Mo2 S8 S7 -136.90(7) . . . no
S9 Mo2 S8 S7 -1.62(14) . . . no
Mo2 Mo2 S8 S7 108.78(12) 2_555 . . no
Mo1 Mo2 S9 Mo2 -75.52(5) . . 2_555 no
S1 Mo2 S9 Mo1 127.56(5) . . . no
S1 Mo2 S9 Mo2 52.04(6) . . 2_555 no
S2 Mo2 S9 Mo1 84.46(8) . . . no
S2 Mo2 S9 Mo2 8.95(10) . . 2_555 no
S5 Mo2 S9 Mo1 -52.57(4) . . . no
S5 Mo2 S9 Mo2 -128.09(7) . . 2_555 no
S6 Mo2 S9 Mo1 -9.85(6) . . . no
S6 Mo2 S9 Mo2 -85.37(8) . . 2_555 no
S7 Mo2 S9 Mo1 -143.07(6) . . . no
S7 Mo2 S9 Mo2 141.42(7) . . 2_555 no
S8 Mo2 S9 Mo1 -141.82(13) . . . no
S8 Mo2 S9 Mo2 142.66(12) . . 2_555 no
Mo2 Mo2 S9 Mo1 75.52(5) 2_555 . . no
Mo1 Mo2 Mo2 S1 175.98(5) . 2_555 . no
Mo1 Mo2 Mo2 S2 -124.33(8) . 2_555 . no
Mo1 Mo2 Mo2 S9 65.86(8) . 2_555 . no
S1 Mo2 Mo2 Mo1 -175.98(5) . 2_555 . no
S1 Mo2 Mo2 S2 59.69(8) . 2_555 . no
S1 Mo2 Mo2 S9 -110.12(9) . 2_555 . no
S2 Mo2 Mo2 Mo1 124.33(8) . 2_555 . no
S2 Mo2 Mo2 S1 -59.69(8) . 2_555 . no
S2 Mo2 Mo2 S9 -169.81(11) . 2_555 . no
S5 Mo2 Mo2 Mo1 -4.50(4) . 2_555 . no
S5 Mo2 Mo2 S1 171.47(6) . 2_555 . no
S5 Mo2 Mo2 S2 -128.83(9) . 2_555 . no
S5 Mo2 Mo2 S9 61.36(8) . 2_555 . no
S5 Mo2 Mo2 S5 0.02(9) . 2_555 2_555 no
S5 Mo2 Mo2 S6 -47.40(5) . 2_555 2_555 no
S5 Mo2 Mo2 S7 119.01(8) . 2_555 2_555 no
S5 Mo2 Mo2 S8 -161.23(10) . 2_555 2_555 no
S6 Mo2 Mo2 Mo1 42.90(3) . 2_555 . no
S6 Mo2 Mo2 S1 -141.13(5) . 2_555 . no
S6 Mo2 Mo2 S2 -81.43(8) . 2_555 . no
S6 Mo2 Mo2 S9 108.76(8) . 2_555 . no
S6 Mo2 Mo2 S5 47.40(5) . 2_555 2_555 no
S6 Mo2 Mo2 S6 0.03(11) . 2_555 2_555 no
S6 Mo2 Mo2 S7 166.41(7) . 2_555 2_555 no
S6 Mo2 Mo2 S8 -113.83(11) . 2_555 2_555 no
S7 Mo2 Mo2 Mo1 -123.52(6) . 2_555 . no
S7 Mo2 Mo2 S1 52.46(8) . 2_555 . no
S7 Mo2 Mo2 S2 112.16(10) . 2_555 . no
S7 Mo2 Mo2 S9 -57.65(10) . 2_555 . no
S7 Mo2 Mo2 S5 -119.01(8) . 2_555 2_555 no
S7 Mo2 Mo2 S6 -166.41(7) . 2_555 2_555 no
S7 Mo2 Mo2 S7 0.03(14) . 2_555 2_555 no
S7 Mo2 Mo2 S8 79.76(11) . 2_555 2_555 no
S8 Mo2 Mo2 Mo1 156.73(11) . 2_555 . no
S8 Mo2 Mo2 S1 -27.30(11) . 2_555 . no
S8 Mo2 Mo2 S2 32.40(12) . 2_555 . no
S8 Mo2 Mo2 S9 -137.41(13) . 2_555 . no
S8 Mo2 Mo2 S5 161.23(10) . 2_555 2_555 no
S8 Mo2 Mo2 S6 113.83(11) . 2_555 2_555 no
S8 Mo2 Mo2 S7 -79.76(11) . 2_555 2_555 no
S8 Mo2 Mo2 S8 0.00(18) . 2_555 2_555 no
S9 Mo2 Mo2 Mo1 -65.86(8) . 2_555 . no
S9 Mo2 Mo2 S1 110.12(9) . 2_555 . no
S9 Mo2 Mo2 S2 169.81(11) . 2_555 . no
Mo2 S1 S2 Mo2 75.19(6) . . 2_555 no
Mo2 S1 S2 Mo2 -75.19(6) 2_555 . . no
Mo1 S5 S6 Mo2 75.07(5) . . . no
Mo2 S5 S6 Mo1 -75.07(5) . . . no
